data_7205959
loop_
_publ_author_name
'Lin, Zu-Jin'
'Liu, Tian-Fu'
'Xu, Bo'
'Han, Li-Wei'
'Huang, Yuan-Biao'
'Cao, Rong'

_publ_section_title
;
 Pore-size tuning in double-pillared metal--organic frameworks
 containing cadmium clusters
;
_journal_issue 10
_journal_name_full CrystEngComm
_journal_page_first 3321
_journal_paper_doi 10.1039/c1ce05099k
_journal_volume 13
_journal_year 2011
_chemical_formula_sum 'C99.5 H120.5 Cd4 N15.5 O35.5'
_chemical_formula_weight 2551.21
_chemical_name_systematic
;
?
;
_space_group_IT_number 128
_symmetry_cell_setting tetragonal
_symmetry_space_group_name_Hall '-P 4 2n'
_symmetry_space_group_name_H-M 'P 4/m n c'
_atom_sites_solution_hydrogens geom
_atom_sites_solution_primary direct
_atom_sites_solution_secondary difmap
_audit_creation_method SHELXL-97
_cell_angle_alpha 90.00
_cell_angle_beta 90.00
_cell_angle_gamma 90.00
_cell_formula_units_Z 2
_cell_length_a 17.322(2)
_cell_length_b 17.322(2)
_cell_length_c 23.419(5)
_cell_measurement_reflns_used 15235
_cell_measurement_temperature 293(2)
_cell_measurement_theta_max 27.4797
_cell_measurement_theta_min 3.5283
_cell_volume 7026.9(19)
_computing_cell_refinement 'CrystalClear (Rigaku/MSC Inc., 2005)'
_computing_data_collection 'CrystalClear (Rigaku/MSC Inc., 2005)'
_computing_data_reduction 'CrystalClear (Rigaku/MSC Inc., 2005)'
_computing_structure_refinement 'SHELXL-97 (Sheldrick, 1997)'
_computing_structure_solution 'SHELXS-97 (Sheldrick, 1990)'
_diffrn_ambient_temperature 293(2)
_diffrn_measured_fraction_theta_full 0.979
_diffrn_measured_fraction_theta_max 0.979
_diffrn_radiation_monochromator graphite
_diffrn_radiation_source 'fine-focus sealed tube'
_diffrn_radiation_type MoK\a
_diffrn_radiation_wavelength 0.71073
_diffrn_reflns_av_R_equivalents 0.0351
_diffrn_reflns_av_sigmaI/netI 0.0148
_diffrn_reflns_limit_h_max 22
_diffrn_reflns_limit_h_min -22
_diffrn_reflns_limit_k_max 21
_diffrn_reflns_limit_k_min -22
_diffrn_reflns_limit_l_max 30
_diffrn_reflns_limit_l_min -29
_diffrn_reflns_number 48365
_diffrn_reflns_theta_full 27.48
_diffrn_reflns_theta_max 27.48
_diffrn_reflns_theta_min 2.77
_exptl_absorpt_coefficient_mu 0.666
_exptl_absorpt_correction_T_max 0.8783
_exptl_absorpt_correction_T_min 0.8783
_exptl_absorpt_correction_type multi-scan
_exptl_crystal_colour colorless
_exptl_crystal_density_diffrn 1.206
_exptl_crystal_density_method 'not measured'
_exptl_crystal_description Prism
_exptl_crystal_F_000 2604
_exptl_crystal_size_max 0.20
_exptl_crystal_size_mid 0.20
_exptl_crystal_size_min 0.20
_platon_squeeze_details
;
;
_refine_diff_density_max 1.737
_refine_diff_density_min -1.455
_refine_diff_density_rms 0.097
_refine_ls_extinction_method none
_refine_ls_goodness_of_fit_ref 1.097
_refine_ls_hydrogen_treatment constr
_refine_ls_matrix_type full
_refine_ls_number_parameters 128
_refine_ls_number_reflns 4056
_refine_ls_number_restraints 0
_refine_ls_restrained_S_all 1.097
_refine_ls_R_factor_all 0.0616
_refine_ls_R_factor_gt 0.0601
_refine_ls_shift/su_max 0.000
_refine_ls_shift/su_mean 0.000
_refine_ls_structure_factor_coef Fsqd
_refine_ls_weighting_details 'calc w=1/[\s^2^(Fo^2^)+(0.0838P)^2^+19.1826P] where P=(Fo^2^+2Fc^2^)/3'
_refine_ls_weighting_scheme calc
_refine_ls_wR_factor_gt 0.1674
_refine_ls_wR_factor_ref 0.1687
_reflns_number_gt 3919
_reflns_number_total 4056
_reflns_threshold_expression >2sigma(I)
_cod_data_source_file c1ce05099k.txt
_cod_data_source_block 1
_cod_depositor_comments
;
The following automatic conversions were performed:
'_exptl_absorpt_correction_type' value 'Multi-scan' changed to
'multi-scan' according to
'/home/saulius/struct/CIF-dictionaries/cif_core.dic' dictionary named
'cif_core.dic' version 2.4.1 from 2010-06-29.

Automatic conversion script
Id: cif_fix_enum 1555 2011-01-17 13:19:09Z saulius 
;
_cod_original_cell_volume 7027(2)
_cod_original_sg_symbol_H-M P4/mnc
_cod_original_formula_sum 'C99.50 H120.50 Cd4 N15.50 O35.50'
_cod_database_code 7205959

loop_
_symmetry_equiv_pos_as_xyz
'x, y, z'
'-y, x, z'
'-x, -y, z'
'y, -x, z'
'x+1/2, -y+1/2, -z+1/2'
'-x+1/2, y+1/2, -z+1/2'
'y+1/2, x+1/2, -z+1/2'
'-y+1/2, -x+1/2, -z+1/2'
'-x, -y, -z'
'y, -x, -z'
'x, y, -z'
'-y, x, -z'
'-x-1/2, y-1/2, z-1/2'
'x-1/2, -y-1/2, z-1/2'
'-y-1/2, -x-1/2, z-1/2'
'y-1/2, x-1/2, z-1/2'

loop_
_atom_site_label
_atom_site_type_symbol
_atom_site_fract_x
_atom_site_fract_y
_atom_site_fract_z
_atom_site_U_iso_or_equiv
_atom_site_adp_type
_atom_site_occupancy
_atom_site_symmetry_multiplicity
_atom_site_calc_flag
_atom_site_refinement_flags
_atom_site_disorder_assembly
_atom_site_disorder_group
Cd1 Cd 0.09563(2) 0.439857(18) 0.5000 0.03093(16) Uani 1 2 d S . .
C1 C 0.1151(3) 0.5983(3) 0.5000 0.0299(10) Uani 1 2 d S . .
C2 C 0.1313(3) 0.6832(3) 0.5000 0.0334(11) Uani 1 2 d S . .
C3 C 0.0714(3) 0.7354(3) 0.5000 0.0492(17) Uani 1 2 d S . .
H3 H 0.0207 0.7178 0.5000 0.059 Uiso 1 2 calc SR . .
C4 C 0.0866(3) 0.8141(3) 0.5000 0.066(2) Uani 1 2 d S . .
C5 C 0.1613(3) 0.8410(3) 0.5000 0.072(3) Uani 1 2 d S . .
H5 H 0.1710 0.8938 0.5000 0.087 Uiso 1 2 calc SR . .
C6 C 0.2229(3) 0.7881(3) 0.5000 0.0436(13) Uani 1 2 d S . .
C7 C 0.2081(3) 0.7095(3) 0.5000 0.0403(13) Uani 1 2 d S . .
H7 H 0.2486 0.6743 0.5000 0.048 Uiso 1 2 calc SR . .
C8 C 0.3038(3) 0.8204(3) 0.5000 0.0429(13) Uani 1 2 d S . .
C9 C 0.0181(5) 0.9310(5) 0.5393(7) 0.091(2) Uani 0.50 1 d P . .
H9A H 0.0666 0.9389 0.5591 0.109 Uiso 0.50 1 calc PR . .
H9B H -0.0225 0.9239 0.5673 0.109 Uiso 0.50 1 calc PR . .
C10 C 0.0000 1.0000 0.5000 0.060(4) Uani 1 8 d S . .
C11 C 0.1291(3) 0.4796(3) 0.6319(2) 0.0614(7) Uani 1 1 d . . .
H11 H 0.1623 0.5148 0.6148 0.074 Uiso 1 1 calc R . .
C12 C 0.1278(3) 0.4757(3) 0.6912(2) 0.0614(7) Uani 1 1 d . . .
H12 H 0.1608 0.5068 0.7125 0.074 Uiso 1 1 calc R . .
C13 C 0.0783(3) 0.4263(3) 0.7186(2) 0.0614(7) Uani 1 1 d . . .
C14 C 0.0327(5) 0.3828(4) 0.6835(2) 0.098(3) Uani 1 1 d . . .
H14 H -0.0026 0.3482 0.6991 0.118 Uiso 1 1 calc R . .
C15 C 0.0388(5) 0.3902(4) 0.6252(3) 0.095(3) Uani 1 1 d . . .
H15 H 0.0068 0.3596 0.6028 0.114 Uiso 1 1 calc R . .
O1 O 0.0452(2) 0.5752(2) 0.5000 0.0363(8) Uani 1 2 d S . .
O2 O 0.1701(2) 0.5518(2) 0.5000 0.0450(10) Uani 1 2 d S . .
O3 O 0.0231(2) 0.8621(3) 0.5000 0.091(2) Uani 1 2 d S . .
O4 O 0.3105(2) 0.8923(2) 0.5000 0.0531(12) Uani 1 2 d S . .
O5 O 0.3597(2) 0.7773(3) 0.5000 0.0731(18) Uani 1 2 d S . .
N1 N 0.0861(3) 0.4366(3) 0.5990(2) 0.0614(7) Uani 1 1 d . . .

loop_
_atom_site_aniso_label
_atom_site_aniso_U_11
_atom_site_aniso_U_22
_atom_site_aniso_U_33
_atom_site_aniso_U_23
_atom_site_aniso_U_13
_atom_site_aniso_U_12
Cd1 0.0341(2) 0.0183(2) 0.0404(3) 0.000 0.000 0.00161(12)
C1 0.026(2) 0.021(2) 0.043(3) 0.000 0.000 -0.0009(17)
C2 0.022(2) 0.020(2) 0.059(3) 0.000 0.000 0.0011(17)
C3 0.020(2) 0.022(2) 0.106(5) 0.000 0.000 -0.0008(18)
C4 0.024(3) 0.020(2) 0.154(8) 0.000 0.000 0.003(2)
C5 0.022(3) 0.019(2) 0.176(9) 0.000 0.000 -0.004(2)
C6 0.024(2) 0.021(2) 0.086(4) 0.000 0.000 -0.0007(18)
C7 0.019(2) 0.022(2) 0.080(4) 0.000 0.000 0.0019(17)
C8 0.021(2) 0.031(3) 0.076(4) 0.000 0.000 -0.0079(19)
C9 0.0270(19) 0.0262(18) 0.219(7) 0.004(6) 0.002(6) 0.0064(15)
C10 0.019(3) 0.019(3) 0.142(14) 0.000 0.000 0.000
C11 0.0729(16) 0.0676(15) 0.0438(13) 0.0027(10) -0.0025(11) -0.0195(13)
C12 0.0729(16) 0.0676(15) 0.0438(13) 0.0027(10) -0.0025(11) -0.0195(13)
C13 0.0729(16) 0.0676(15) 0.0438(13) 0.0027(10) -0.0025(11) -0.0195(13)
C14 0.138(7) 0.117(6) 0.040(3) 0.004(3) -0.002(3) -0.085(6)
C15 0.135(6) 0.105(5) 0.044(3) 0.004(3) -0.008(3) -0.073(5)
O1 0.0300(17) 0.0233(16) 0.056(2) 0.000 0.000 -0.0060(15)
O2 0.0306(19) 0.0219(17) 0.083(3) 0.000 0.000 0.0045(14)
O3 0.0270(19) 0.0262(18) 0.219(7) 0.004(6) 0.002(6) 0.0064(15)
O4 0.0210(17) 0.0288(19) 0.109(4) 0.000 0.000 -0.0092(14)
O5 0.0203(18) 0.038(2) 0.160(6) 0.000 0.000 0.0016(17)
N1 0.0729(16) 0.0676(15) 0.0438(13) 0.0027(10) -0.0025(11) -0.0195(13)

loop_
_atom_type_symbol
_atom_type_description
_atom_type_scat_dispersion_real
_atom_type_scat_dispersion_imag
_atom_type_scat_source
C C 0.0033 0.0016 'International Tables Vol C Tables 4.2.6.8 and 6.1.1.4'
H H 0.0000 0.0000 'International Tables Vol C Tables 4.2.6.8 and 6.1.1.4'
N N 0.0061 0.0033 'International Tables Vol C Tables 4.2.6.8 and 6.1.1.4'
O O 0.0106 0.0060 'International Tables Vol C Tables 4.2.6.8 and 6.1.1.4'
Cd Cd -0.8075 1.2024 'International Tables Vol C Tables 4.2.6.8 and 6.1.1.4'

loop_
_geom_angle_atom_site_label_1
_geom_angle_atom_site_label_2
_geom_angle_atom_site_label_3
_geom_angle
_geom_angle_site_symmetry_1
_geom_angle_site_symmetry_3
_geom_angle_publ_flag
O4 Cd1 N1 88.98(12) 2_655 11_556 ?
O4 Cd1 N1 88.98(12) 2_655 . ?
N1 Cd1 N1 171.3(2) 11_556 . ?
O4 Cd1 O2 141.04(14) 2_655 . ?
N1 Cd1 O2 93.44(11) 11_556 . ?
N1 Cd1 O2 93.44(11) . . ?
O4 Cd1 O1 89.20(13) 2_655 9_566 ?
N1 Cd1 O1 85.78(12) 11_556 9_566 ?
N1 Cd1 O1 85.78(12) . 9_566 ?
O2 Cd1 O1 129.76(12) . 9_566 ?
O4 Cd1 O1 164.87(14) 2_655 . ?
N1 Cd1 O1 89.89(12) 11_556 . ?
N1 Cd1 O1 89.89(12) . . ?
O2 Cd1 O1 54.09(13) . . ?
O1 Cd1 O1 75.67(13) 9_566 . ?
O4 Cd1 O5 52.45(14) 2_655 2_655 ?
N1 Cd1 O5 92.71(12) 11_556 2_655 ?
N1 Cd1 O5 92.71(12) . 2_655 ?
O2 Cd1 O5 88.59(13) . 2_655 ?
O1 Cd1 O5 141.65(12) 9_566 2_655 ?
O1 Cd1 O5 142.68(13) . 2_655 ?
O2 C1 O1 121.5(4) . . ?
O2 C1 C2 119.4(4) . . ?
O1 C1 C2 119.1(4) . . ?
C3 C2 C7 120.1(5) . . ?
C3 C2 C1 120.2(4) . . ?
C7 C2 C1 119.7(4) . . ?
C2 C3 C4 120.1(5) . . ?
C5 C4 O3 123.1(5) . . ?
C5 C4 C3 120.7(5) . . ?
O3 C4 C3 116.2(5) . . ?
C4 C5 C6 119.5(5) . . ?
C7 C6 C5 120.0(5) . . ?
C7 C6 C8 122.4(5) . . ?
C5 C6 C8 117.6(5) . . ?
C6 C7 C2 119.6(5) . . ?
O5 C8 O4 122.3(5) . . ?
O5 C8 C6 120.7(5) . . ?
O4 C8 C6 117.0(5) . . ?
O3 C9 C10 105.1(10) . . ?
C9 C10 C9 69.1(5) 2_665 3_575 ?
C9 C10 C9 110.9(6) 2_665 11_556 ?
C9 C10 C9 180.0(10) 3_575 11_556 ?
C9 C10 C9 110.9(6) 2_665 9_576 ?
C9 C10 C9 73.3(11) 3_575 9_576 ?
C9 C10 C9 106.7(11) 11_556 9_576 ?
C9 C10 C9 106.7(11) 2_665 4_465 ?
C9 C10 C9 69.1(6) 3_575 4_465 ?
C9 C10 C9 110.9(6) 11_556 4_465 ?
C9 C10 C9 110.9(6) 9_576 4_465 ?
C9 C10 C9 69.1(5) 2_665 . ?
C9 C10 C9 106.7(11) 3_575 . ?
C9 C10 C9 73.3(11) 11_556 . ?
C9 C10 C9 180.0(10) 9_576 . ?
C9 C10 C9 69.1(5) 4_465 . ?
C9 C10 C9 180.000(2) 2_665 10_466 ?
C9 C10 C9 110.9(6) 3_575 10_466 ?
C9 C10 C9 69.1(6) 11_556 10_466 ?
C9 C10 C9 69.1(6) 9_576 10_466 ?
C9 C10 C9 73.3(11) 4_465 10_466 ?
C9 C10 C9 110.9(6) . 10_466 ?
C9 C10 C9 73.3(11) 2_665 12_666 ?
C9 C10 C9 110.9(6) 3_575 12_666 ?
C9 C10 C9 69.1(5) 11_556 12_666 ?
C9 C10 C9 69.1(5) 9_576 12_666 ?
C9 C10 C9 180.000(4) 4_465 12_666 ?
C9 C10 C9 110.9(6) . 12_666 ?
C9 C10 C9 106.7(11) 10_466 12_666 ?
N1 C11 C12 123.5(5) . . ?
C13 C12 C11 120.5(5) . . ?
C14 C13 C12 115.1(5) . . ?
C14 C13 C13 122.6(7) . 8_556 ?
C12 C13 C13 122.3(7) . 8_556 ?
C13 C14 C15 120.1(6) . . ?
N1 C15 C14 125.0(6) . . ?
C1 O1 Cd1 167.9(3) . 9_566 ?
C1 O1 Cd1 87.8(3) . . ?
Cd1 O1 Cd1 104.33(13) 9_566 . ?
C1 O2 Cd1 96.6(3) . . ?
C4 O3 C9 121.5(5) . . ?
C4 O3 C9 121.5(5) . 11_556 ?
C9 O3 C9 75.1(11) . 11_556 ?
C8 O4 Cd1 100.6(3) . 10_566 ?
C8 O5 Cd1 84.6(3) . 10_566 ?
C15 N1 C11 115.7(5) . . ?
C15 N1 Cd1 122.0(4) . . ?
C11 N1 Cd1 122.2(4) . . ?

loop_
_geom_bond_atom_site_label_1
_geom_bond_atom_site_label_2
_geom_bond_distance
_geom_bond_site_symmetry_2
_geom_bond_publ_flag
Cd1 O4 2.251(4) 2_655 ?
Cd1 N1 2.326(5) 11_556 ?
Cd1 N1 2.326(5) . ?
Cd1 O2 2.329(4) . ?
Cd1 O1 2.453(4) 9_566 ?
Cd1 O1 2.503(4) . ?
Cd1 O5 2.603(5) 2_655 ?
C1 O2 1.248(6) . ?
C1 O1 1.275(6) . ?
C1 C2 1.498(6) . ?
C2 C3 1.375(7) . ?
C2 C7 1.405(7) . ?
C3 C4 1.390(7) . ?
C4 C5 1.376(8) . ?
C4 O3 1.378(7) . ?
C5 C6 1.406(7) . ?
C6 C7 1.386(7) . ?
C6 C8 1.509(7) . ?
C8 O5 1.223(7) . ?
C8 O4 1.251(7) . ?
C9 O3 1.509(13) . ?
C9 C10 1.541(12) . ?
C10 C9 1.541(12) 2_665 ?
C10 C9 1.541(12) 3_575 ?
C10 C9 1.541(12) 11_556 ?
C10 C9 1.541(12) 9_576 ?
C10 C9 1.541(12) 4_465 ?
C10 C9 1.541(12) 10_466 ?
C10 C9 1.541(12) 12_666 ?
C11 N1 1.306(7) . ?
C11 C12 1.391(7) . ?
C12 C13 1.370(8) . ?
C13 C14 1.367(8) . ?
C13 C13 1.474(11) 8_556 ?
C14 C15 1.375(8) . ?
C15 N1 1.301(8) . ?
O1 Cd1 2.453(4) 9_566 ?
O3 C9 1.509(13) 11_556 ?
O4 Cd1 2.251(4) 10_566 ?
O5 Cd1 2.602(5) 10_566 ?

loop_
_platon_squeeze_void_nr
_platon_squeeze_void_average_x
_platon_squeeze_void_average_y
_platon_squeeze_void_average_z
_platon_squeeze_void_volume
_platon_squeeze_void_count_electrons
_platon_squeeze_void_content
1 -0.013 -0.008 0.342 4140 64 ' '
